data_4115283
loop_
_publ_author_name
'Howard M. Colquhoun'
'David J. Williams'
'Zhixue Zhu'

_publ_section_title
;
 Macrocyclic Aromatic Ether-Imide-Sulfones: Versatile Supramolecular
 Receptors with Extreme Thermochemical and Oxidative Stability
;
_journal_name_full 'Journal of the American Chemical Society'
_journal_page_first 13346
_journal_page_last 13347
_journal_paper_doi 10.1021/ja027851m
_journal_volume 124
_journal_year 2002
_chemical_formula_moiety
;
2(C46 H26 N2 O10 S2) .1.5(CHCl3) .1.25(CH2Cl2) .1.5(C2 H O2 F3) 
.0.5(CH3 OH) .1.5(H2 O)
;
_chemical_formula_sum 'C98.25 H62.5 Cl7 F4.5 N4 O25 S4'
_chemical_formula_weight 2160.91
_chemical_name_systematic
; 
 ? 
;
_space_group_IT_number 2
_symmetry_cell_setting triclinic
_symmetry_space_group_name_Hall '-P 1'
_symmetry_space_group_name_H-M 'P -1'
_atom_sites_solution_hydrogens geom
_atom_sites_solution_primary direct
_atom_sites_solution_secondary difmap
_audit_creation_method SHELXL-97
_cell_angle_alpha 79.492(12)
_cell_angle_beta 86.200(12)
_cell_angle_gamma 69.796(9)
_cell_formula_units_Z 2
_cell_length_a 12.7216(19)
_cell_length_b 15.1679(19)
_cell_length_c 25.883(4)
_cell_measurement_reflns_used 40
_cell_measurement_temperature 183(2)
_cell_measurement_theta_max 20.98
_cell_measurement_theta_min 4.28
_cell_volume 4608.4(12)
_computing_cell_refinement 'Siemens XSCANS'
_computing_data_collection 'Siemens XSCANS'
_computing_data_reduction 'Siemens SHELXTL'
_computing_molecular_graphics 'Siemens SHELXTL'
_computing_publication_material 'Siemens SHELXTL'
_computing_structure_refinement 'SHELXL-97 (Sheldrick, 1997)'
_computing_structure_solution 'SHELXS-97 (Sheldrick, 1990)'
_diffrn_ambient_temperature 183(2)
_diffrn_measured_fraction_theta_full 0.997
_diffrn_measured_fraction_theta_max 0.997
_diffrn_measurement_method '\w scans'
_diffrn_radiation_monochromator graphite
_diffrn_radiation_source 'fine-focus sealed tube'
_diffrn_radiation_type CuK\a
_diffrn_radiation_wavelength 1.54178
_diffrn_reflns_av_R_equivalents 0.0432
_diffrn_reflns_av_sigmaI/netI 0.0960
_diffrn_reflns_limit_h_max 14
_diffrn_reflns_limit_h_min -11
_diffrn_reflns_limit_k_max 16
_diffrn_reflns_limit_k_min -15
_diffrn_reflns_limit_l_max 29
_diffrn_reflns_limit_l_min -24
_diffrn_reflns_number 14325
_diffrn_reflns_theta_full 59.99
_diffrn_reflns_theta_max 59.99
_diffrn_reflns_theta_min 1.74
_diffrn_standards_interval_count 97
_diffrn_standards_number 3
_exptl_absorpt_coefficient_mu 3.601
_exptl_absorpt_correction_T_max 0.7339
_exptl_absorpt_correction_T_min 0.5172
_exptl_absorpt_correction_type integration
_exptl_crystal_colour Pale_yellow
_exptl_crystal_density_diffrn 1.557
_exptl_crystal_description blocks
_exptl_crystal_F_000 2207
_exptl_crystal_size_max 0.30
_exptl_crystal_size_mid 0.12
_exptl_crystal_size_min 0.10
_refine_diff_density_max 0.577
_refine_diff_density_min -0.412
_refine_diff_density_rms 0.077
_refine_ls_extinction_coef 0.00002(4)
_refine_ls_extinction_expression Fc^*^=kFc[1+0.001xFc^2^\l^3^/sin(2\q)]^-1/4^
_refine_ls_extinction_method SHELXL
_refine_ls_goodness_of_fit_all 1.139
_refine_ls_goodness_of_fit_obs 1.268
_refine_ls_hydrogen_treatment mixed
_refine_ls_matrix_type full
_refine_ls_number_parameters 1413
_refine_ls_number_reflns 13619
_refine_ls_number_restraints 218
_refine_ls_restrained_S_all 1.142
_refine_ls_restrained_S_obs 1.282
_refine_ls_R_factor_all 0.1447
_refine_ls_R_factor_obs 0.0863
_refine_ls_shift/esd_max 0.440
_refine_ls_shift/esd_mean 0.037
_refine_ls_structure_factor_coef Fsqd
_refine_ls_weighting_details 'w=1/[\s^2^(Fo^2^)+(0.0781P)^2^+2.3588P] where P=(Fo^2^+2Fc^2^)/3'
_refine_ls_weighting_scheme calc
_refine_ls_wR_factor_all 0.2174
_refine_ls_wR_factor_obs 0.1930
_reflns_number_observed 8273
_reflns_number_total 13619
_reflns_observed_criterion >2sigma(I)
_cod_data_source_file ja027851m-2_s2_1.cif
_cod_data_source_block hmc0106_compound4
_cod_depositor_comments
;
The following automatic conversions were performed:

'_refine_ls_weighting_scheme' value 'calc
w=1/[\s^2^(Fo^2^)+(0.0781P)^2^+2.3588P] where P=(Fo^2^+2Fc^2^)/3' was
changed to 'calc'. New tag '_refine_ls_weighting_details' was
created. The value of the new tag was set to
'w=1/[\s^2^(Fo^2^)+(0.0781P)^2^+2.3588P] where P=(Fo^2^+2Fc^2^)/3'.

Automatic conversion script
Id: cif_fix_values 3143 2015-03-26 13:38:13Z robertas 
;
_cod_original_cell_volume 4608.4(11)
_cod_original_formula_sum 'C98.25 H62.50 Cl7 F4.50 N4 O25 S4'
_cod_database_code 4115283

loop_
_symmetry_equiv_pos_as_xyz
'x, y, z'
'-x, -y, -z'

loop_
_atom_site_label
_atom_site_type_symbol
_atom_site_fract_x
_atom_site_fract_y
_atom_site_fract_z
_atom_site_U_iso_or_equiv
_atom_site_adp_type
_atom_site_occupancy
_atom_site_calc_flag
_atom_site_refinement_flags
_atom_site_disorder_assembly
_atom_site_disorder_group
S1 S 0.38579(9) -0.29922(8) 0.46183(4) 0.0262(4) Uani 1 d . . .
O1 O 0.3728(3) -0.3794(3) 0.49889(14) 0.0378(9) Uani 1 d . . .
O2 O 0.2885(3) -0.2190(3) 0.44475(12) 0.0325(8) Uani 1 d . . .
C2 C 0.4507(4) -0.3444(3) 0.40510(17) 0.0237(10) Uani 1 d . . .
C3 C 0.5190(4) -0.4389(4) 0.40961(18) 0.0329(12) Uani 1 d . . .
H3A H 0.5296 -0.4790 0.4430 0.039 Uiso 1 calc R . .
C4 C 0.5720(4) -0.4754(4) 0.36588(19) 0.0323(12) Uani 1 d . . .
H4A H 0.6188 -0.5403 0.3694 0.039 Uiso 1 calc R . .
C5 C 0.5572(4) -0.4174(3) 0.31674(17) 0.0256(10) Uani 1 d . . .
C6 C 0.4865(4) -0.3223(4) 0.31287(18) 0.0309(11) Uani 1 d . . .
H6A H 0.4745 -0.2821 0.2795 0.037 Uiso 1 calc R . .
C7 C 0.4338(4) -0.2857(4) 0.35655(18) 0.0317(12) Uani 1 d . . .
H7A H 0.3864 -0.2209 0.3533 0.038 Uiso 1 calc R . .
C8 C 0.6152(4) -0.4545(3) 0.26865(18) 0.0267(11) Uani 1 d . . .
C9 C 0.6469(6) -0.5495(4) 0.2649(2) 0.0480(15) Uani 1 d . . .
H9A H 0.6321 -0.5927 0.2935 0.058 Uiso 1 calc R . .
C10 C 0.6998(6) -0.5835(4) 0.2205(2) 0.0512(16) Uani 1 d . . .
H10A H 0.7211 -0.6492 0.2184 0.061 Uiso 1 calc R . .
C11 C 0.7210(4) -0.5210(4) 0.17981(18) 0.0305(11) Uani 1 d . . .
C12 C 0.6939(5) -0.4272(4) 0.1830(2) 0.0419(14) Uani 1 d . . .
H12A H 0.7109 -0.3849 0.1546 0.050 Uiso 1 calc R . .
C13 C 0.6417(5) -0.3932(4) 0.2277(2) 0.0408(14) Uani 1 d . . .
H13A H 0.6241 -0.3279 0.2301 0.049 Uiso 1 calc R . .
S14 S 0.78403(11) -0.56067(10) 0.12047(5) 0.0369(4) Uani 1 d . . .
O3 O 0.7608(3) -0.6455(3) 0.11687(15) 0.0469(10) Uani 1 d . . .
O4 O 0.7492(3) -0.4801(3) 0.07877(14) 0.0489(11) Uani 1 d . . .
C15 C 0.9302(4) -0.5928(4) 0.12960(19) 0.0376(13) Uani 1 d . . .
C16 C 0.9940(5) -0.6860(4) 0.1436(2) 0.0404(13) Uani 1 d . . .
H16A H 0.9605 -0.7339 0.1472 0.048 Uiso 1 calc R . .
C17 C 1.1081(5) -0.7116(4) 0.1527(2) 0.0437(14) Uani 1 d . . .
H17A H 1.1532 -0.7766 0.1626 0.052 Uiso 1 calc R . .
C18 C 1.1547(5) -0.6392(4) 0.1468(2) 0.0389(13) Uani 1 d . . .
C19 C 1.0902(5) -0.5447(4) 0.1307(2) 0.0440(14) Uani 1 d . . .
H19A H 1.1232 -0.4964 0.1254 0.053 Uiso 1 calc R . .
C20 C 0.9772(5) -0.5218(4) 0.1222(2) 0.0427(14) Uani 1 d . . .
H20A H 0.9318 -0.4572 0.1114 0.051 Uiso 1 calc R . .
O21 O 1.2682(3) -0.6706(3) 0.15729(18) 0.0474(10) Uani 1 d . . .
C22 C 1.3133(4) -0.5996(4) 0.1601(2) 0.0343(12) Uani 1 d . . .
C23 C 1.3859(5) -0.5812(5) 0.1223(2) 0.0520(17) Uani 1 d . . .
H23A H 1.4033 -0.6145 0.0934 0.062 Uiso 1 calc R . .
C24 C 1.4347(5) -0.5134(5) 0.1261(2) 0.0505(16) Uani 1 d . . .
H24A H 1.4868 -0.5015 0.1002 0.061 Uiso 1 calc R . .
C25 C 1.4072(4) -0.4628(4) 0.1680(2) 0.0409(13) Uani 1 d . . .
H25A H 1.4395 -0.4160 0.1708 0.049 Uiso 1 calc R . .
C26 C 1.3320(4) -0.4826(4) 0.20509(19) 0.0294(11) Uani 1 d . . .
C27 C 1.2858(4) -0.5513(4) 0.2024(2) 0.0360(12) Uani 1 d . . .
H27A H 1.2361 -0.5654 0.2290 0.043 Uiso 1 calc R . .
N28 N 1.2917(3) -0.4237(3) 0.24491(16) 0.0300(10) Uani 1 d . . .
C29 C 1.2182(4) -0.3294(4) 0.23294(18) 0.0273(11) Uani 1 d . . .
O29 O 1.1964(3) -0.2849(3) 0.18920(13) 0.0388(9) Uani 1 d . . .
C30 C 1.1748(4) -0.3002(3) 0.28404(18) 0.0258(10) Uani 1 d . . .
C31 C 1.0948(4) -0.2141(4) 0.29192(18) 0.0278(11) Uani 1 d . . .
H31A H 1.0635 -0.1625 0.2642 0.033 Uiso 1 calc R . .
C32 C 1.0654(4) -0.2111(3) 0.34421(18) 0.0236(10) Uani 1 d . . .
C33 C 0.9776(4) -0.1330(3) 0.36724(18) 0.0281(11) Uani 1 d . . .
O33 O 0.9166(3) -0.0588(3) 0.34496(14) 0.0406(10) Uani 1 d . . .
N34 N 0.9783(3) -0.1681(3) 0.42130(15) 0.0266(9) Uani 1 d . . .
C35 C 1.0553(4) -0.2600(4) 0.43462(17) 0.0270(11) Uani 1 d . . .
O35 O 1.0711(3) -0.3057(3) 0.47830(12) 0.0373(9) Uani 1 d . . .
C36 C 1.1124(4) -0.2864(3) 0.38458(17) 0.0264(11) Uani 1 d . . .
C37 C 1.1926(4) -0.3710(4) 0.37536(18) 0.0295(11) Uani 1 d . . .
H37A H 1.2249 -0.4228 0.4028 0.035 Uiso 1 calc R . .
C38 C 1.2217(4) -0.3741(3) 0.32338(18) 0.0265(11) Uani 1 d . . .
C39 C 1.2957(4) -0.4568(4) 0.29923(19) 0.0304(11) Uani 1 d . . .
O39 O 1.3495(3) -0.5354(3) 0.32062(15) 0.0470(11) Uani 1 d . . .
C40 C 0.9022(3) -0.1182(3) 0.45853(17) 0.0233(10) Uani 1 d . . .
C41 C 0.9017(4) -0.0312(4) 0.46604(19) 0.0299(11) Uani 1 d . . .
H41A H 0.9488 -0.0011 0.4458 0.036 Uiso 1 calc R . .
C42 C 0.8297(4) 0.0124(4) 0.5045(2) 0.0370(13) Uani 1 d . . .
H42A H 0.8279 0.0730 0.5102 0.044 Uiso 1 calc R . .
C43 C 0.7612(4) -0.0312(4) 0.53423(19) 0.0377(13) Uani 1 d . . .
H43A H 0.7143 -0.0015 0.5608 0.045 Uiso 1 calc R . .
C44 C 0.7616(4) -0.1183(4) 0.52502(18) 0.0322(12) Uani 1 d . . .
C45 C 0.8313(4) -0.1630(4) 0.48602(19) 0.0318(11) Uani 1 d . . .
H45A H 0.8301 -0.2218 0.4787 0.038 Uiso 1 calc R . .
O46 O 0.6981(3) -0.1646(3) 0.55624(13) 0.0470(11) Uani 1 d . . .
C47 C 0.6281(4) -0.1958(4) 0.53168(18) 0.0345(13) Uani 1 d . . .
C48 C 0.5661(4) -0.1415(4) 0.4874(2) 0.0346(12) Uani 1 d . . .
H48A H 0.5739 -0.0822 0.4722 0.042 Uiso 1 calc R . .
C49 C 0.4932(4) -0.1740(4) 0.46573(18) 0.0310(11) Uani 1 d . . .
H49A H 0.4511 -0.1377 0.4354 0.037 Uiso 1 calc R . .
C50 C 0.4823(4) -0.2604(3) 0.48889(16) 0.0263(11) Uani 1 d . . .
C51 C 0.5434(4) -0.3148(4) 0.53328(19) 0.0335(12) Uani 1 d . . .
H51A H 0.5352 -0.3738 0.5488 0.040 Uiso 1 calc R . .
C52 C 0.6159(4) -0.2814(4) 0.55422(18) 0.0367(13) Uani 1 d . . .
H52A H 0.6582 -0.3178 0.5846 0.044 Uiso 1 calc R . .
S1' S 0.74869(13) 0.81147(17) -0.03734(5) 0.0662(6) Uani 1 d . . .
O1' O 0.7371(4) 0.8912(5) -0.07786(15) 0.083(2) Uani 1 d . . .
O2' O 0.7039(4) 0.7410(5) -0.04530(18) 0.0861(19) Uani 1 d . . .
C2' C 0.6891(5) 0.8535(6) 0.0204(2) 0.057(2) Uani 1 d . . .
C3' C 0.6548(6) 0.9488(7) 0.0226(3) 0.063(2) Uani 1 d . . .
H3'A H 0.6639 0.9920 -0.0074 0.076 Uiso 1 calc R . .
C4' C 0.6071(6) 0.9838(6) 0.0677(2) 0.0607(19) Uani 1 d . . .
H4'A H 0.5847 1.0501 0.0683 0.073 Uiso 1 calc R . .
C5' C 0.5919(5) 0.9210(5) 0.1125(2) 0.0456(15) Uani 1 d . . .
C6' C 0.6253(5) 0.8240(5) 0.1091(2) 0.0471(15) Uani 1 d . . .
H6'A H 0.6138 0.7802 0.1382 0.057 Uiso 1 calc R . .
C7' C 0.6753(5) 0.7907(6) 0.0635(2) 0.0556(17) Uani 1 d . . .
H7'A H 0.6999 0.7245 0.0622 0.067 Uiso 1 calc R . .
C8' C 0.5413(4) 0.9555(4) 0.1610(2) 0.0385(13) Uani 1 d . . .
C9' C 0.4616(5) 1.0443(5) 0.1609(2) 0.0506(17) Uani 1 d . . .
H9'A H 0.4379 1.0847 0.1281 0.061 Uiso 1 calc R . .
C10' C 0.4144(4) 1.0771(4) 0.2067(2) 0.0419(14) Uani 1 d . . .
H10B H 0.3600 1.1388 0.2057 0.050 Uiso 1 calc R . .
C11' C 0.4497(4) 1.0161(4) 0.2540(2) 0.0327(12) Uani 1 d . . .
C12' C 0.5319(4) 0.9255(4) 0.25596(19) 0.0353(12) Uani 1 d . . .
H12B H 0.5554 0.8850 0.2887 0.042 Uiso 1 calc R . .
C13' C 0.5775(5) 0.8965(4) 0.2103(2) 0.0394(13) Uani 1 d . . .
H13B H 0.6344 0.8360 0.2114 0.047 Uiso 1 calc R . .
S14' S 0.39272(9) 1.05246(9) 0.31388(5) 0.0322(4) Uani 1 d . . .
O3' O 0.2827(3) 1.1204(3) 0.30223(16) 0.0446(10) Uani 1 d . . .
O4' O 0.4065(3) 0.9676(3) 0.35230(15) 0.0417(10) Uani 1 d . . .
C15' C 0.4766(4) 1.1112(4) 0.33215(18) 0.0305(12) Uani 1 d . . .
C16' C 0.4509(4) 1.2096(4) 0.3166(2) 0.0436(15) Uani 1 d . . .
H16B H 0.3864 1.2457 0.2958 0.052 Uiso 1 calc R . .
C17' C 0.5178(4) 1.2535(4) 0.3311(2) 0.0430(14) Uani 1 d . . .
H17B H 0.5006 1.3201 0.3199 0.052 Uiso 1 calc R . .
C18' C 0.6116(4) 1.2018(4) 0.36214(19) 0.0334(12) Uani 1 d . . .
C19' C 0.6387(4) 1.1038(4) 0.37706(19) 0.0316(12) Uani 1 d . . .
H19B H 0.7038 1.0681 0.3975 0.038 Uiso 1 calc R . .
C20' C 0.5728(4) 1.0593(4) 0.36258(19) 0.0313(11) Uani 1 d . . .
H20B H 0.5916 0.9923 0.3731 0.038 Uiso 1 calc R . .
O21' O 0.6712(3) 1.2528(3) 0.37866(16) 0.0412(10) Uani 1 d . . .
C22' C 0.7857(4) 1.2190(3) 0.37809(19) 0.0300(11) Uani 1 d . . .
C23' C 0.8382(5) 1.2414(4) 0.4150(2) 0.0390(13) Uani 1 d . . .
H23B H 0.7959 1.2748 0.4414 0.047 Uiso 1 calc R . .
C24' C 0.9556(5) 1.2147(4) 0.41408(19) 0.0394(13) Uani 1 d . . .
H24B H 0.9928 1.2310 0.4396 0.047 Uiso 1 calc R . .
C25' C 1.0163(4) 1.1654(4) 0.37639(18) 0.0322(12) Uani 1 d . . .
H25B H 1.0956 1.1470 0.3758 0.039 Uiso 1 calc R . .
C26' C 0.9623(4) 1.1428(3) 0.33964(16) 0.0237(10) Uani 1 d . . .
C27' C 0.8461(4) 1.1678(4) 0.33966(18) 0.0290(11) Uani 1 d . . .
H27B H 0.8092 1.1506 0.3144 0.035 Uiso 1 calc R . .
N28' N 1.0244(3) 1.0938(3) 0.29871(13) 0.0240(9) Uani 1 d . . .
C29' C 1.1215(3) 1.0131(3) 0.30730(16) 0.0212(10) Uani 1 d . . .
O29' O 1.1603(3) 0.9688(3) 0.34961(12) 0.0322(9) Uani 1 d . . .
C30' C 1.1577(4) 0.9877(3) 0.25370(17) 0.0227(10) Uani 1 d . . .
C31' C 1.2498(3) 0.9148(3) 0.23925(17) 0.0232(10) Uani 1 d . . .
H31B H 1.3076 0.8754 0.2631 0.028 Uiso 1 calc R . .
C32' C 1.2503(3) 0.9043(3) 0.18738(16) 0.0203(9) Uani 1 d . . .
C33' C 1.3321(3) 0.8305(4) 0.15948(17) 0.0248(10) Uani 1 d . . .
O33' O 1.4146(3) 0.7668(3) 0.17623(13) 0.0348(9) Uani 1 d . . .
N34' N 1.2893(3) 0.8486(3) 0.10886(14) 0.0299(10) Uani 1 d . . .
C35' C 1.1899(4) 0.9253(4) 0.10188(17) 0.0330(12) Uani 1 d . . .
O35' O 1.1350(4) 0.9542(3) 0.06272(14) 0.0546(13) Uani 1 d . . .
C36' C 1.1682(4) 0.9632(4) 0.15263(17) 0.0277(11) Uani 1 d . . .
C37' C 1.0781(4) 1.0370(4) 0.16681(17) 0.0302(12) Uani 1 d . . .
H37B H 1.0212 1.0773 0.1427 0.036 Uiso 1 calc R . .
C38' C 1.0771(4) 1.0477(3) 0.21814(17) 0.0230(10) Uani 1 d . . .
C39' C 0.9915(4) 1.1182(3) 0.24677(18) 0.0263(11) Uani 1 d . . .
O39' O 0.9099(3) 1.1818(2) 0.22816(12) 0.0339(9) Uani 1 d . . .
C40' C 1.3261(4) 0.7840(4) 0.07092(18) 0.0332(12) Uani 1 d . . .
C41' C 1.4209(5) 0.7785(6) 0.0426(3) 0.070(2) Uani 1 d . . .
H41B H 1.4656 0.8147 0.0484 0.084 Uiso 1 calc R . .
C42' C 1.4525(6) 0.7187(8) 0.0046(4) 0.110(3) Uani 1 d . . .
H42B H 1.5196 0.7133 -0.0150 0.132 Uiso 1 calc R . .
C43' C 1.3872(5) 0.6688(6) -0.0039(3) 0.074(2) Uani 1 d . . .
H43B H 1.4080 0.6287 -0.0298 0.088 Uiso 1 calc R . .
C44' C 1.2915(5) 0.6761(4) 0.0247(2) 0.0426(15) Uani 1 d . . .
C45' C 1.2611(4) 0.7330(4) 0.06305(18) 0.0341(13) Uani 1 d . . .
H45B H 1.1956 0.7364 0.0836 0.041 Uiso 1 calc R . .
O46' O 1.2266(4) 0.6222(3) 0.01590(15) 0.0470(10) Uani 1 d . . .
C47' C 1.1163(5) 0.6690(4) 0.00201(19) 0.0410(13) Uani 1 d . . .
C48' C 1.0464(6) 0.6149(5) 0.0068(2) 0.0500(16) Uani 1 d . . .
H48B H 1.0759 0.5480 0.0185 0.060 Uiso 1 calc R . .
C49' C 0.9348(6) 0.6581(6) -0.0053(2) 0.0622(19) Uani 1 d . . .
H49B H 0.8869 0.6212 -0.0015 0.075 Uiso 1 calc R . .
C50' C 0.8925(5) 0.7543(6) -0.0227(2) 0.0518(17) Uani 1 d . . .
C51' C 0.9626(5) 0.8072(5) -0.02944(19) 0.0423(14) Uani 1 d . . .
H51B H 0.9328 0.8737 -0.0425 0.051 Uiso 1 calc R . .
C52' C 1.0731(4) 0.7668(4) -0.01779(19) 0.0380(13) Uani 1 d . . .
H52B H 1.1206 0.8042 -0.0230 0.046 Uiso 1 calc R . .
C54 C 0.7107(6) 0.1619(5) 0.1768(3) 0.0608(19) Uani 1 d . . .
Cl1 Cl 0.7189(3) 0.0750(2) 0.23392(9) 0.0704(7) Uani 0.75 d P A 1
Cl2 Cl 0.7610(3) 0.1073(2) 0.12274(9) 0.0784(8) Uani 0.75 d P A 1
Cl3 Cl 0.5716(2) 0.2367(3) 0.16783(19) 0.1100(14) Uani 0.75 d P A 1
Cl1' Cl 0.6472(9) 0.1911(9) 0.1082(4) 0.102(3) Uani 0.25 d PU A 2
Cl2' Cl 0.6075(8) 0.2124(8) 0.2142(3) 0.086(3) Uani 0.25 d PU A 2
Cl3' Cl 0.7803(11) 0.0476(8) 0.1920(11) 0.197(11) Uani 0.25 d PU A 2
C55 C 1.0107(10) 0.4136(10) 0.3223(6) 0.122(4) Uani 1 d U . .
Cl4 Cl 1.0072(9) 0.3642(5) 0.26704(19) 0.154(3) Uani 0.50 d PU B 1
Cl5 Cl 1.0150(6) 0.5344(4) 0.2903(5) 0.186(5) Uani 0.50 d PU B 1
Cl6 Cl 1.1294(7) 0.3784(10) 0.3436(4) 0.197(5) Uani 0.50 d PU B 1
Cl4' Cl 1.065(3) 0.426(2) 0.3837(12) 0.106(8) Uiso 0.10 d P B 3
Cl5' Cl 1.1224(7) 0.3247(5) 0.3064(5) 0.148(5) Uani 0.35 d PU B 3
Cl6' Cl 0.8824(11) 0.4521(15) 0.3377(10) 0.202(10) Uani 0.25 d PU B 3
Cl4" Cl 0.923(2) 0.4021(17) 0.2849(10) 0.078(5) Uiso 0.10 d P . .
Cl5" Cl 0.959(3) 0.522(3) 0.2943(14) 0.113(9) Uiso 0.10 d P . .
Cl6" Cl 0.963(3) 0.466(3) 0.2634(14) 0.122(10) Uiso 0.10 d P . .
C56A C 0.8115(3) 0.6516(3) 0.40311(13) 0.058(3) Uani 0.65 d PGDU C 1
O57A O 0.8896(4) 0.6423(4) 0.42505(18) 0.072(2) Uani 0.65 d PGU C 1
O58A O 0.7334(5) 0.6164(4) 0.41588(19) 0.105(4) Uani 0.65 d PGU C 1
F3A F 0.7118(6) 0.8120(3) 0.37029(19) 0.138(5) Uani 0.65 d PGU C 1
C56B C 0.7930(4) 0.6260(2) 0.38916(15) 0.106(12) Uiso 0.35 d PGD C 2
O57B O 0.8135(7) 0.5406(3) 0.3796(3) 0.127(8) Uiso 0.35 d PG C 2
O58B O 0.7820(5) 0.6240(4) 0.44054(14) 0.088(5) Uiso 0.35 d PG C 2
F3B F 0.6651(4) 0.7852(4) 0.36580(19) 0.097(5) Uiso 0.35 d PG C 2
C59 C 0.7703(3) 0.7281(2) 0.35431(12) 0.069(2) Uani 1 d GDU . .
F1 F 0.7330(5) 0.7092(4) 0.31288(14) 0.124(2) Uani 1 d GU . .
F2 F 0.8554(4) 0.7505(4) 0.33510(18) 0.201(4) Uani 1 d GU . .
C60 C 0.9283(6) -0.1712(5) 0.1452(3) 0.056(4) Uani 0.50 d PGDU D 1
O61 O 0.8752(11) -0.1145(8) 0.1019(4) 0.163(9) Uani 0.50 d PGU D 1
O62 O 0.9629(9) -0.1222(6) 0.1644(4) 0.142(8) Uani 0.50 d PGDU D 1
C62 C 0.9312(6) -0.2600(5) 0.1736(3) 0.062(4) Uani 0.50 d PGDU D 1
F4 F 0.8414(9) -0.2850(8) 0.1768(5) 0.167(8) Uani 0.50 d PGDU D 1
F5 F 0.9598(12) -0.2847(8) 0.2233(3) 0.193(10) Uani 0.50 d PGDU D 1
F6 F 1.0009(10) -0.3311(6) 0.1531(5) 0.161(7) Uani 0.50 d PGDU D 1
Cl7 Cl 0.923(2) -0.3275(14) 0.2022(9) 0.139(8) Uani 0.16 d PU E 2
Cl8 Cl 0.8786(16) -0.2005(18) 0.2070(7) 0.187(9) Uani 0.30 d PU E 2
Cl9 Cl 0.8718(6) -0.1318(7) 0.1959(4) 0.114(3) Uani 0.45 d PU E 2
Cl10 Cl 0.9293(8) -0.1893(12) 0.1004(3) 0.139(4) Uani 0.35 d PU E 2
Cl11 Cl 0.9606(11) -0.2815(10) 0.1163(5) 0.100(3) Uani 0.25 d PU E 2
Cl12 Cl 0.9694(13) -0.1154(13) 0.1015(7) 0.143(5) Uani 0.25 d PU E 2
C70A C 1.0000 0.5000 0.5000 0.12(3) Uiso 0.20 d SP . 1
C70B C 1.014(2) 0.483(2) 0.4454(11) 0.091(7) Uiso 0.40 d P F 2
O70 O 1.0872(19) 0.4500(13) 0.4673(7) 0.150(8) Uani 0.50 d PU G 1
O80 O 0.9098(12) -0.0005(11) 0.0444(5) 0.102(4) Uani 0.50 d PU . .
O90 O 0.7682(6) 0.4859(5) 0.4943(3) 0.114(3) Uani 1 d U . .

loop_
_atom_site_aniso_label
_atom_site_aniso_U_11
_atom_site_aniso_U_22
_atom_site_aniso_U_33
_atom_site_aniso_U_23
_atom_site_aniso_U_13
_atom_site_aniso_U_12
S1 0.0186(6) 0.0358(8) 0.0192(6) -0.0064(6) 0.0058(5) -0.0030(6)
O1 0.0379(19) 0.042(2) 0.0320(18) -0.0014(16) 0.0129(15) -0.0159(16)
O2 0.0152(16) 0.052(2) 0.0258(16) -0.0118(15) -0.0004(13) -0.0027(15)
C2 0.017(2) 0.031(2) 0.021(2) -0.0092(18) -0.0016(17) -0.0016(18)
C3 0.040(3) 0.032(3) 0.020(2) -0.0047(19) 0.001(2) -0.004(2)
C4 0.036(3) 0.029(2) 0.026(2) -0.003(2) -0.004(2) -0.004(2)
C5 0.019(2) 0.036(3) 0.021(2) -0.0101(19) -0.0023(18) -0.004(2)
C6 0.024(2) 0.039(3) 0.022(2) -0.009(2) 0.0026(19) 0.000(2)
C7 0.024(2) 0.034(3) 0.023(2) -0.005(2) 0.0019(19) 0.008(2)
C8 0.016(2) 0.033(3) 0.029(2) -0.014(2) 0.0050(18) -0.0010(19)
C9 0.068(4) 0.037(3) 0.040(3) -0.016(2) 0.017(3) -0.017(3)
C10 0.062(4) 0.043(3) 0.050(3) -0.028(3) 0.018(3) -0.013(3)
C11 0.022(2) 0.046(3) 0.022(2) -0.019(2) 0.0000(18) -0.003(2)
C12 0.050(3) 0.039(3) 0.027(3) -0.008(2) 0.008(2) -0.004(3)
C13 0.041(3) 0.035(3) 0.037(3) -0.010(2) 0.015(2) -0.002(2)
S14 0.0294(7) 0.0567(9) 0.0255(7) -0.0216(7) 0.0048(6) -0.0094(7)
O3 0.045(2) 0.067(3) 0.039(2) -0.0305(19) 0.0062(17) -0.022(2)
O4 0.043(2) 0.066(3) 0.0261(18) -0.0106(18) -0.0045(16) -0.002(2)
C15 0.028(3) 0.059(3) 0.030(2) -0.030(2) 0.009(2) -0.009(2)
C16 0.041(3) 0.049(3) 0.033(3) -0.020(2) 0.003(2) -0.010(3)
C17 0.042(3) 0.036(3) 0.049(3) -0.020(2) -0.002(3) -0.002(3)
C18 0.030(3) 0.042(3) 0.041(3) -0.026(2) 0.002(2) 0.001(2)
C19 0.028(3) 0.051(3) 0.052(3) -0.012(3) -0.001(2) -0.010(3)
C20 0.036(3) 0.042(3) 0.049(3) -0.018(3) 0.003(2) -0.007(2)
O21 0.031(2) 0.041(2) 0.070(3) -0.030(2) -0.0053(19) -0.0010(17)
C22 0.021(2) 0.045(3) 0.036(3) -0.026(2) 0.002(2) -0.001(2)
C23 0.043(3) 0.064(4) 0.047(3) -0.039(3) 0.015(3) -0.003(3)
C24 0.045(3) 0.066(4) 0.042(3) -0.028(3) 0.021(3) -0.015(3)
C25 0.025(3) 0.051(3) 0.048(3) -0.026(3) 0.011(2) -0.009(2)
C26 0.015(2) 0.039(3) 0.029(2) -0.017(2) 0.0048(18) 0.002(2)
C27 0.020(2) 0.045(3) 0.040(3) -0.018(2) 0.010(2) -0.003(2)
N28 0.0191(19) 0.036(2) 0.030(2) -0.0180(18) 0.0022(16) 0.0026(17)
C29 0.022(2) 0.037(3) 0.023(2) -0.014(2) 0.0053(18) -0.007(2)
O29 0.036(2) 0.049(2) 0.0216(17) -0.0094(16) 0.0052(15) -0.0013(17)
C30 0.012(2) 0.034(3) 0.029(2) -0.012(2) 0.0051(18) -0.0033(19)
C31 0.024(2) 0.033(3) 0.022(2) -0.0071(19) 0.0047(18) -0.004(2)
C32 0.019(2) 0.025(2) 0.025(2) -0.0108(18) 0.0007(18) -0.0019(18)
C33 0.021(2) 0.032(3) 0.025(2) -0.010(2) 0.0064(19) 0.000(2)
O33 0.037(2) 0.032(2) 0.039(2) -0.0058(16) 0.0081(16) 0.0040(17)
N34 0.0167(18) 0.031(2) 0.0256(19) -0.0154(16) 0.0029(15) 0.0057(16)
C35 0.021(2) 0.039(3) 0.019(2) -0.012(2) 0.0070(18) -0.004(2)
O35 0.036(2) 0.044(2) 0.0205(17) -0.0107(15) 0.0047(14) 0.0025(17)
C36 0.020(2) 0.035(3) 0.021(2) -0.0161(19) 0.0011(18) 0.000(2)
C37 0.021(2) 0.035(3) 0.025(2) -0.013(2) -0.0043(19) 0.003(2)
C38 0.014(2) 0.031(2) 0.028(2) -0.016(2) 0.0032(18) 0.0055(19)
C39 0.021(2) 0.039(3) 0.032(2) -0.018(2) 0.001(2) -0.005(2)
O39 0.039(2) 0.037(2) 0.041(2) -0.0113(17) -0.0026(17) 0.0202(18)
C40 0.0101(19) 0.035(2) 0.021(2) -0.0157(19) 0.0042(16) 0.0010(18)
C41 0.021(2) 0.039(3) 0.030(2) -0.011(2) -0.0053(19) -0.006(2)
C42 0.032(3) 0.036(3) 0.040(3) -0.025(2) 0.002(2) 0.001(2)
C43 0.019(2) 0.060(3) 0.025(2) -0.023(2) 0.0029(19) 0.006(2)
C44 0.016(2) 0.060(3) 0.021(2) -0.018(2) 0.0050(18) -0.008(2)
C45 0.026(2) 0.045(3) 0.032(2) -0.020(2) 0.007(2) -0.016(2)
O46 0.038(2) 0.089(3) 0.0238(17) -0.0273(19) 0.0139(16) -0.028(2)
C47 0.016(2) 0.069(4) 0.019(2) -0.022(2) 0.0102(18) -0.009(2)
C48 0.032(3) 0.039(3) 0.036(3) -0.008(2) 0.005(2) -0.016(2)
C49 0.024(2) 0.040(3) 0.021(2) -0.004(2) 0.0025(18) -0.004(2)
C50 0.022(2) 0.034(3) 0.015(2) -0.0048(18) 0.0039(17) 0.0003(19)
C51 0.026(2) 0.042(3) 0.026(2) -0.006(2) 0.001(2) -0.003(2)
C52 0.027(3) 0.059(3) 0.015(2) -0.007(2) 0.0000(19) -0.002(2)
S1' 0.0368(8) 0.1559(19) 0.0263(8) -0.0327(10) 0.0059(7) -0.0508(10)
O1' 0.039(2) 0.192(6) 0.0165(19) -0.009(3) -0.0049(17) -0.041(3)
O2' 0.065(3) 0.187(6) 0.049(3) -0.059(3) 0.021(2) -0.081(4)
C2' 0.032(3) 0.131(6) 0.025(3) -0.022(3) 0.007(2) -0.046(4)
C3' 0.051(4) 0.107(6) 0.038(3) -0.008(4) 0.009(3) -0.039(4)
C4' 0.062(4) 0.105(6) 0.024(3) -0.001(3) -0.008(3) -0.044(4)
C5' 0.030(3) 0.087(5) 0.025(3) -0.004(3) -0.010(2) -0.027(3)
C6' 0.044(3) 0.077(4) 0.026(3) -0.011(3) 0.009(2) -0.029(3)
C7' 0.041(3) 0.101(5) 0.039(3) -0.023(3) 0.006(3) -0.038(3)
C8' 0.025(3) 0.067(4) 0.027(2) -0.002(2) -0.010(2) -0.021(3)
C9' 0.030(3) 0.078(4) 0.031(3) 0.017(3) -0.013(2) -0.012(3)
C10' 0.024(3) 0.055(3) 0.034(3) 0.003(2) -0.012(2) -0.001(2)
C11' 0.012(2) 0.049(3) 0.032(3) -0.002(2) -0.0097(19) -0.004(2)
C12' 0.027(3) 0.047(3) 0.023(2) 0.003(2) -0.008(2) -0.005(2)
C13' 0.030(3) 0.052(3) 0.034(3) -0.008(2) -0.001(2) -0.010(2)
S14' 0.0124(6) 0.0411(8) 0.0346(7) -0.0017(6) 0.0018(5) -0.0009(6)
O3' 0.0165(17) 0.050(2) 0.053(2) -0.0011(19) 0.0014(16) 0.0028(16)
O4' 0.0314(19) 0.048(2) 0.040(2) -0.0004(17) 0.0098(16) -0.0115(17)
C15' 0.022(2) 0.035(3) 0.024(2) -0.006(2) 0.0072(19) 0.003(2)
C16' 0.021(3) 0.032(3) 0.056(3) 0.002(2) 0.001(2) 0.012(2)
C17' 0.027(3) 0.029(3) 0.065(4) -0.011(3) 0.005(3) 0.001(2)
C18' 0.018(2) 0.043(3) 0.033(2) -0.019(2) 0.0161(19) 0.001(2)
C19' 0.024(2) 0.033(3) 0.030(2) -0.009(2) -0.006(2) 0.002(2)
C20' 0.019(2) 0.032(3) 0.034(3) -0.005(2) 0.0015(19) 0.001(2)
O21' 0.0241(18) 0.044(2) 0.061(2) -0.0361(18) 0.0159(17) -0.0083(16)
C22' 0.023(2) 0.034(3) 0.032(2) -0.018(2) 0.010(2) -0.003(2)
C23' 0.036(3) 0.047(3) 0.035(3) -0.024(2) 0.015(2) -0.009(2)
C24' 0.042(3) 0.064(4) 0.023(2) -0.021(2) -0.003(2) -0.023(3)
C25' 0.024(2) 0.048(3) 0.020(2) -0.011(2) -0.0026(18) -0.002(2)
C26' 0.017(2) 0.031(2) 0.016(2) -0.0123(18) 0.0036(17) 0.0026(19)
C27' 0.027(2) 0.038(3) 0.022(2) -0.014(2) 0.0048(19) -0.007(2)
N28' 0.0203(19) 0.039(2) 0.0104(16) -0.0088(15) 0.0067(14) -0.0061(17)
C29' 0.0115(19) 0.035(2) 0.017(2) -0.0084(18) -0.0082(16) -0.0049(18)
O29' 0.0220(16) 0.045(2) 0.0183(16) -0.0074(14) -0.0083(13) 0.0049(15)
C30' 0.013(2) 0.034(2) 0.019(2) -0.0065(18) -0.0007(17) -0.0043(18)
C31' 0.0100(19) 0.038(3) 0.019(2) -0.0042(18) -0.0059(16) -0.0034(18)
C32' 0.0101(19) 0.032(2) 0.018(2) -0.0108(18) -0.0029(16) -0.0020(18)
C33' 0.008(2) 0.041(3) 0.024(2) -0.012(2) 0.0000(17) -0.004(2)
O33' 0.0160(17) 0.055(2) 0.0260(16) -0.0174(16) -0.0061(13) 0.0044(16)
N34' 0.0181(19) 0.047(2) 0.0178(18) -0.0126(17) 0.0011(15) 0.0010(18)
C35' 0.028(3) 0.050(3) 0.014(2) -0.007(2) -0.0029(19) -0.003(2)
O35' 0.047(2) 0.070(3) 0.0250(19) -0.0211(19) -0.0165(18) 0.017(2)
C36' 0.024(2) 0.036(3) 0.015(2) -0.0062(19) -0.0027(18) 0.002(2)
C37' 0.025(2) 0.040(3) 0.016(2) -0.0028(19) -0.0058(18) 0.002(2)
C38' 0.021(2) 0.027(2) 0.017(2) -0.0080(18) 0.0030(17) -0.0025(19)
C39' 0.020(2) 0.035(3) 0.022(2) -0.008(2) -0.0001(18) -0.006(2)
O39' 0.0289(18) 0.0367(19) 0.0198(16) -0.0027(14) -0.0018(14) 0.0086(16)
C40' 0.012(2) 0.064(3) 0.021(2) -0.026(2) -0.0007(17) 0.000(2)
C41' 0.031(3) 0.121(6) 0.082(5) -0.079(5) 0.023(3) -0.031(4)
C42' 0.055(4) 0.209(9) 0.124(6) -0.145(7) 0.068(4) -0.073(5)
C43' 0.034(3) 0.127(6) 0.073(4) -0.080(5) 0.023(3) -0.015(4)
C44' 0.031(3) 0.057(3) 0.025(2) -0.015(2) -0.011(2) 0.009(3)
C45' 0.027(3) 0.047(3) 0.018(2) -0.013(2) -0.0021(19) 0.005(2)
O46' 0.052(2) 0.047(2) 0.039(2) -0.0205(18) -0.0123(18) -0.0059(19)
C47' 0.050(3) 0.061(4) 0.021(2) -0.021(2) 0.007(2) -0.024(3)
C48' 0.081(5) 0.058(4) 0.032(3) -0.027(3) 0.010(3) -0.042(3)
C49' 0.078(4) 0.114(6) 0.036(3) -0.042(3) 0.024(3) -0.075(4)
C50' 0.052(4) 0.096(5) 0.023(3) -0.022(3) 0.012(2) -0.040(4)
C51' 0.033(3) 0.073(4) 0.022(2) -0.007(2) -0.002(2) -0.021(3)
C52' 0.028(3) 0.065(4) 0.024(2) -0.011(2) 0.001(2) -0.018(3)
C54 0.056(4) 0.057(4) 0.061(4) -0.009(3) -0.004(3) -0.009(3)
Cl1 0.0860(18) 0.0867(18) 0.0465(12) -0.0053(12) 0.0011(12) -0.0427(15)
Cl2 0.095(2) 0.0921(19) 0.0457(12) -0.0132(12) 0.0008(13) -0.0283(16)
Cl3 0.0415(14) 0.092(2) 0.171(4) 0.006(2) 0.0054(18) -0.0058(14)
Cl1' 0.118(7) 0.146(8) 0.093(6) -0.065(6) 0.022(5) -0.091(7)
Cl2' 0.074(5) 0.131(8) 0.064(5) -0.014(5) 0.008(4) -0.053(5)
Cl3' 0.081(8) 0.056(6) 0.44(3) -0.033(11) -0.030(13) -0.005(6)
C55 0.075(7) 0.126(10) 0.153(11) -0.034(8) 0.028(7) -0.019(7)
Cl4 0.315(11) 0.140(5) 0.054(2) -0.032(3) 0.026(4) -0.135(6)
Cl5 0.117(5) 0.080(3) 0.382(14) -0.090(5) 0.114(7) -0.053(3)
Cl6 0.096(5) 0.355(15) 0.155(7) -0.010(8) -0.039(5) -0.106(7)
Cl5' 0.090(5) 0.064(4) 0.245(11) 0.005(5) 0.107(7) -0.006(4)
Cl6' 0.058(7) 0.190(17) 0.32(3) 0.013(17) -0.012(11) -0.014(9)
C56A 0.036(5) 0.086(8) 0.044(5) -0.018(5) 0.006(4) -0.006(5)
O57A 0.055(4) 0.083(5) 0.078(5) -0.013(4) -0.048(4) -0.015(4)
O58A 0.069(5) 0.087(6) 0.161(10) 0.033(6) -0.044(6) -0.049(5)
F3A 0.161(10) 0.102(7) 0.102(7) -0.026(6) -0.003(7) 0.023(8)
C59 0.055(4) 0.108(6) 0.046(4) -0.020(4) -0.012(3) -0.024(4)
F1 0.151(6) 0.148(6) 0.085(4) -0.001(4) -0.052(4) -0.065(5)
F2 0.166(7) 0.279(11) 0.214(10) 0.026(8) -0.037(7) -0.174(8)
C60 0.041(7) 0.099(11) 0.041(7) -0.033(7) -0.004(5) -0.028(7)
O61 0.092(11) 0.238(17) 0.143(13) -0.028(13) -0.055(10) -0.029(11)
O62 0.097(12) 0.194(19) 0.091(11) -0.013(12) -0.027(9) 0.006(12)
C62 0.036(5) 0.093(8) 0.043(6) -0.024(6) -0.019(5) 0.003(6)
F4 0.143(13) 0.218(18) 0.205(19) -0.062(14) 0.000(13) -0.130(13)
F5 0.161(17) 0.157(16) 0.21(2) 0.084(15) -0.036(15) -0.040(14)
F6 0.210(18) 0.106(10) 0.212(19) -0.063(11) 0.015(16) -0.096(11)
Cl7 0.22(2) 0.109(11) 0.153(15) -0.098(11) 0.084(15) -0.122(13)
Cl8 0.158(13) 0.32(2) 0.116(10) -0.116(14) 0.058(9) -0.094(17)
Cl9 0.062(3) 0.161(7) 0.105(5) -0.045(5) 0.006(3) -0.010(4)
Cl10 0.096(6) 0.305(15) 0.060(4) -0.073(6) 0.027(4) -0.107(8)
Cl11 0.122(8) 0.124(8) 0.093(7) -0.085(6) 0.036(6) -0.061(7)
Cl12 0.109(10) 0.163(13) 0.151(13) -0.043(10) 0.036(9) -0.038(10)
O70 0.19(2) 0.128(14) 0.092(11) 0.021(10) 0.050(12) -0.031(14)
O80 0.095(9) 0.131(12) 0.086(8) -0.015(8) -0.025(7) -0.041(9)
O90 0.083(5) 0.098(5) 0.142(7) 0.010(5) -0.017(4) -0.020(4)

loop_
_atom_type_symbol
_atom_type_description
_atom_type_scat_dispersion_real
_atom_type_scat_dispersion_imag
_atom_type_scat_source
C C 0.0181 0.0091 'International Tables Vol C Tables 4.2.6.8 and 6.1.1.4'
H H 0.0000 0.0000 'International Tables Vol C Tables 4.2.6.8 and 6.1.1.4'
N N 0.0311 0.0180 'International Tables Vol C Tables 4.2.6.8 and 6.1.1.4'
O O 0.0492 0.0322 'International Tables Vol C Tables 4.2.6.8 and 6.1.1.4'
S S 0.3331 0.5567 'International Tables Vol C Tables 4.2.6.8 and 6.1.1.4'
Cl Cl 0.3639 0.7018 'International Tables Vol C Tables 4.2.6.8 and 6.1.1.4'
F F 0.0727 0.0534 'International Tables Vol C Tables 4.2.6.8 and 6.1.1.4'

loop_
_geom_angle_atom_site_label_1
_geom_angle_atom_site_label_2
_geom_angle_atom_site_label_3
_geom_angle
O2 S1 O1 119.1(2)
O2 S1 C50 109.3(2)
O1 S1 C50 107.7(2)
O2 S1 C2 107.0(2)
O1 S1 C2 106.9(2)
C50 S1 C2 106.1(2)
C7 C2 C3 120.2(4)
C7 C2 S1 120.3(4)
C3 C2 S1 119.5(3)
C4 C3 C2 120.5(4)
C3 C4 C5 120.3(5)
C4 C5 C6 118.3(4)
C4 C5 C8 121.5(4)
C6 C5 C8 120.1(4)
C7 C6 C5 121.4(4)
C6 C7 C2 119.2(4)
C9 C8 C13 118.5(5)
C9 C8 C5 121.6(5)
C13 C8 C5 119.8(4)
C8 C9 C10 121.5(6)
C11 C10 C9 118.8(6)
C12 C11 C10 121.0(5)
C12 C11 S14 118.5(4)
C10 C11 S14 120.5(4)
C11 C12 C13 120.2(5)
C8 C13 C12 119.9(5)
O3 S14 O4 119.4(3)
O3 S14 C15 108.0(3)
O4 S14 C15 108.5(3)
O3 S14 C11 107.7(2)
O4 S14 C11 107.2(2)
C15 S14 C11 105.2(2)
C16 C15 C20 121.2(5)
C16 C15 S14 120.0(5)
C20 C15 S14 118.9(4)
C15 C16 C17 120.4(6)
C16 C17 C18 118.3(5)
O21 C18 C19 124.3(6)
O21 C18 C17 114.6(5)
C19 C18 C17 121.1(5)
C20 C19 C18 119.1(6)
C19 C20 C15 120.0(6)
C18 O21 C22 115.8(4)
C23 C22 C27 121.1(6)
C23 C22 O21 119.6(5)
C27 C22 O21 119.3(5)
C22 C23 C24 119.7(5)
C23 C24 C25 120.2(5)
C26 C25 C24 118.2(6)
C27 C26 C25 121.9(5)
C27 C26 N28 118.5(4)
C25 C26 N28 119.3(5)
C26 C27 C22 118.7(5)
C39 N28 C29 111.1(4)
C39 N28 C26 125.4(4)
C29 N28 C26 121.7(4)
O29 C29 N28 124.8(4)
O29 C29 C30 129.2(4)
N28 C29 C30 106.0(4)
C38 C30 C31 124.1(4)
C38 C30 C29 108.9(4)
C31 C30 C29 127.0(4)
C32 C31 C30 113.2(4)
C31 C32 C36 123.1(4)
C31 C32 C33 128.3(4)
C36 C32 C33 108.5(4)
O33 C33 N34 126.5(4)
O33 C33 C32 128.5(4)
N34 C33 C32 104.9(4)
C35 N34 C33 112.5(3)
C35 N34 C40 123.4(4)
C33 N34 C40 123.9(4)
O35 C35 N34 125.2(4)
O35 C35 C36 128.7(4)
N34 C35 C36 106.0(4)
C37 C36 C32 122.2(4)
C37 C36 C35 129.7(4)
C32 C36 C35 108.0(4)
C38 C37 C36 114.8(4)
C30 C38 C37 122.7(4)
C30 C38 C39 108.3(4)
C37 C38 C39 128.6(4)
O39 C39 N28 125.6(4)
O39 C39 C38 128.7(5)
N28 C39 C38 105.6(4)
C41 C40 C45 122.7(4)
C41 C40 N34 120.3(4)
C45 C40 N34 117.0(4)
C40 C41 C42 118.1(5)
C43 C42 C41 121.3(5)
C42 C43 C44 119.4(4)
O46 C44 C43 119.8(4)
O46 C44 C45 119.4(5)
C43 C44 C45 120.7(5)
C40 C45 C44 117.8(5)
C44 O46 C47 117.8(4)
O46 C47 C52 117.6(5)
O46 C47 C48 122.2(5)
C52 C47 C48 120.2(5)
C49 C48 C47 119.9(5)
C48 C49 C50 119.1(5)
C49 C50 C51 121.4(5)
C49 C50 S1 118.5(4)
C51 C50 S1 120.1(4)
C52 C51 C50 118.7(5)
C51 C52 C47 120.7(5)
O1' S1' O2' 118.9(3)
O1' S1' C2' 108.4(4)
O2' S1' C2' 107.8(3)
O1' S1' C50' 108.3(3)
O2' S1' C50' 108.1(4)
C2' S1' C50' 104.5(3)
C3' C2' C7' 119.7(6)
C3' C2' S1' 120.5(5)
C7' C2' S1' 119.8(7)
C2' C3' C4' 121.6(7)
C3' C4' C5' 120.0(8)
C6' C5' C4' 117.5(6)
C6' C5' C8' 120.9(5)
C4' C5' C8' 121.6(7)
C7' C6' C5' 121.0(6)
C2' C7' C6' 120.1(7)
C9' C8' C13' 118.1(5)
C9' C8' C5' 122.7(5)
C13' C8' C5' 119.2(5)
C8' C9' C10' 122.7(5)
C11' C10' C9' 117.5(5)
C10' C11' C12' 121.7(5)
C10' C11' S14' 120.1(4)
C12' C11' S14' 118.2(4)
C13' C12' C11' 119.1(5)
C12' C13' C8' 121.0(5)
O3' S14' O4' 119.7(2)
O3' S14' C15' 108.5(3)
O4' S14' C15' 108.2(2)
O3' S14' C11' 106.6(2)
O4' S14' C11' 107.5(2)
C15' S14' C11' 105.4(2)
C16' C15' C20' 118.9(5)
C16' C15' S14' 121.2(4)
C20' C15' S14' 119.8(4)
C17' C16' C15' 120.1(5)
C16' C17' C18' 120.6(5)
O21' C18' C19' 123.0(5)
O21' C18' C17' 117.2(5)
C19' C18' C17' 119.7(5)
C20' C19' C18' 120.2(5)
C19' C20' C15' 120.5(5)
C22' O21' C18' 120.3(4)
C23' C22' O21' 116.9(4)
C23' C22' C27' 121.3(5)
O21' C22' C27' 121.7(5)
C22' C23' C24' 119.6(4)
C25' C24' C23' 120.0(5)
C26' C25' C24' 119.7(5)
C25' C26' C27' 121.6(4)
C25' C26' N28' 120.5(4)
C27' C26' N28' 117.9(4)
C26' C27' C22' 117.7(5)
C39' N28' C29' 112.3(3)
C39' N28' C26' 123.5(4)
C29' N28' C26' 124.1(4)
O29' C29' N28' 126.2(4)
O29' C29' C30' 128.0(4)
N28' C29' C30' 105.4(3)
C38' C30' C31' 122.4(4)
C38' C30' C29' 107.8(4)
C31' C30' C29' 129.7(4)
C32' C31' C30' 114.6(4)
C36' C32' C31' 122.5(4)
C36' C32' C33' 108.7(4)
C31' C32' C33' 128.9(4)
O33' C33' N34' 125.9(4)
O33' C33' C32' 128.9(4)
N34' C33' C32' 105.2(4)
C35' N34' C33' 112.3(4)
C35' N34' C40' 121.0(4)
C33' N34' C40' 125.2(4)
O35' C35' N34' 125.7(4)
O35' C35' C36' 128.3(5)
N34' C35' C36' 105.9(4)
C32' C36' C37' 122.8(4)
C32' C36' C35' 107.7(4)
C37' C36' C35' 129.1(4)
C38' C37' C36' 114.9(4)
C37' C38' C30' 122.8(4)
C37' C38' C39' 129.0(4)
C30' C38' C39' 108.2(4)
O39' C39' N28' 127.2(4)
O39' C39' C38' 126.7(4)
N28' C39' C38' 106.1(4)
C41' C40' C45' 121.1(5)
C41' C40' N34' 120.2(5)
C45' C40' N34' 118.7(4)
C40' C41' C42' 119.3(7)
C43' C42' C41' 119.8(6)
C42' C43' C44' 119.9(6)
C43' C44' C45' 120.7(6)
C43' C44' O46' 118.9(5)
C45' C44' O46' 120.4(5)
C40' C45' C44' 119.1(5)
C47' O46' C44' 118.6(4)
O46' C47' C48' 117.4(6)
O46' C47' C52' 123.2(5)
C48' C47' C52' 119.4(6)
C49' C48' C47' 120.0(6)
C50' C49' C48' 120.0(6)
C49' C50' C51' 119.9(6)
C49' C50' S1' 120.7(5)
C51' C50' S1' 119.5(6)
C52' C51' C50' 121.5(6)
C51' C52' C47' 119.0(6)
Cl2' C54 Cl3' 119.6(11)
Cl2 C54 Cl3 111.2(5)
Cl2 C54 Cl1 110.3(4)
Cl3 C54 Cl1 108.7(4)
Cl2' C54 Cl1' 104.9(6)
Cl3' C54 Cl1' 110.4(11)
Cl6 C55 Cl4 110.3(9)
Cl6 C55 Cl5 94.4(9)
Cl4 C55 Cl5 100.5(8)
O57A C56A O58A 130.4
O57A C56A C59 122.5
O58A C56A C59 106.3
O57B C56B O58B 108.8
O57B C56B C59 135.2
O58B C56B C59 115.8
F2 C59 F1 101.7
F2 C59 F3A 97.4
F1 C59 F3A 117.4
F2 C59 F3B 130.0
F1 C59 F3B 91.3
F2 C59 C56A 106.8
F1 C59 C56A 121.4
F3A C59 C56A 108.4
F3B C59 C56A 106.7
F2 C59 C56B 117.9
F1 C59 C56B 96.3
F3A C59 C56B 124.9
F3B C59 C56B 108.1
O62 C60 O61 104.1
O62 C60 C62 119.5
O61 C60 C62 135.0
F5 C62 F6 102.2
F5 C62 F4 98.6
F6 C62 F4 99.1
F5 C62 C60 121.0
F6 C62 C60 112.2
F4 C62 C60 120.3

loop_
_geom_bond_atom_site_label_1
_geom_bond_atom_site_label_2
_geom_bond_distance
S1 O2 1.430(3)
S1 O1 1.455(4)
S1 C50 1.763(5)
S1 C2 1.767(4)
C2 C7 1.383(7)
C2 C3 1.385(7)
C3 C4 1.382(7)
C4 C5 1.391(7)
C5 C6 1.401(7)
C5 C8 1.503(6)
C6 C7 1.381(7)
C8 C9 1.375(8)
C8 C13 1.383(7)
C9 C10 1.383(8)
C10 C11 1.362(8)
C11 C12 1.360(8)
C11 S14 1.790(4)
C12 C13 1.386(7)
S14 O3 1.436(5)
S14 O4 1.436(4)
S14 C15 1.773(5)
C15 C16 1.359(8)
C15 C20 1.381(9)
C16 C17 1.391(8)
C17 C18 1.400(9)
C18 O21 1.383(7)
C18 C19 1.384(8)
C19 C20 1.379(8)
O21 C22 1.398(7)
C22 C23 1.358(8)
C22 C27 1.386(7)
C23 C24 1.392(10)
C24 C25 1.398(8)
C25 C26 1.378(7)
C26 C27 1.375(8)
C26 N28 1.440(6)
N28 C39 1.402(6)
N28 C29 1.403(6)
C29 O29 1.203(6)
C29 C30 1.483(6)
C30 C38 1.361(7)
C30 C31 1.391(7)
C31 C32 1.384(6)
C32 C36 1.389(7)
C32 C33 1.504(6)
C33 O33 1.192(6)
C33 N34 1.403(6)
N34 C35 1.396(6)
N34 C40 1.440(5)
C35 O35 1.203(6)
C35 C36 1.493(6)
C36 C37 1.386(7)
C37 C38 1.376(7)
C38 C39 1.497(6)
C39 O39 1.201(6)
C40 C41 1.367(7)
C40 C45 1.393(7)
C41 C42 1.402(7)
C42 C43 1.382(8)
C43 C44 1.383(8)
C44 O46 1.377(7)
C44 C45 1.408(7)
O46 C47 1.378(7)
C47 C52 1.379(8)
C47 C48 1.393(7)
C48 C49 1.379(8)
C49 C50 1.387(7)
C50 C51 1.391(7)
C51 C52 1.375(8)
S1' O1' 1.421(6)
S1' O2' 1.424(6)
S1' C2' 1.755(6)
S1' C50' 1.766(7)
C2' C3' 1.369(11)
C2' C7' 1.371(10)
C3' C4' 1.384(10)
C4' C5' 1.409(9)
C5' C6' 1.401(10)
C5' C8' 1.472(8)
C6' C7' 1.395(8)
C8' C9' 1.377(9)
C8' C13' 1.420(8)
C9' C10' 1.389(9)
C10' C11' 1.389(7)
C11' C12' 1.406(7)
C11' S14' 1.765(5)
C12' C13' 1.360(8)
S14' O3' 1.435(4)
S14' O4' 1.441(4)
S14' C15' 1.742(6)
C15' C16' 1.400(8)
C15' C20' 1.405(7)
C16' C17' 1.354(9)
C17' C18' 1.391(8)
C18' O21' 1.387(7)
C18' C19' 1.390(7)
C19' C20' 1.352(8)
O21' C22' 1.367(6)
C22' C23' 1.354(8)
C22' C27' 1.397(6)
C23' C24' 1.406(8)
C24' C25' 1.370(7)
C25' C26' 1.364(7)
C26' C27' 1.393(7)
C26' N28' 1.439(5)
N28' C39' 1.381(6)
N28' C29' 1.402(6)
C29' O29' 1.211(5)
C29' C30' 1.507(6)
C30' C38' 1.379(6)
C30' C31' 1.390(6)
C31' C32' 1.380(6)
C32' C36' 1.374(6)
C32' C33' 1.499(6)
C33' O33' 1.196(6)
C33' N34' 1.396(6)
N34' C35' 1.387(6)
N34' C40' 1.455(6)
C35' O35' 1.195(6)
C35' C36' 1.500(6)
C36' C37' 1.382(7)
C37' C38' 1.366(6)
C38' C39' 1.502(6)
C39' O39' 1.202(6)
C40' C41' 1.354(8)
C40' C45' 1.359(8)
C41' C42' 1.404(9)
C42' C43' 1.354(11)
C43' C44' 1.363(9)
C44' C45' 1.383(7)
C44' O46' 1.400(8)
O46' C47' 1.373(7)
C47' C48' 1.391(9)
C47' C52' 1.400(8)
C48' C49' 1.373(10)
C49' C50' 1.369(11)
C50' C51' 1.375(9)
C51' C52' 1.356(8)
C54 Cl2' 1.628(11)
C54 Cl3' 1.639(13)
C54 Cl2 1.729(8)
C54 Cl3 1.744(7)
C54 Cl1 1.775(8)
C54 Cl1' 1.912(13)
C55 Cl6 1.522(14)
C55 Cl6' 1.582(17)
C55 Cl5" 1.59(4)
C55 Cl4" 1.60(3)
C55 Cl6" 1.64(4)
C55 Cl5' 1.676(13)
C55 Cl4 1.742(16)
C55 Cl4' 1.84(3)
C55 Cl5 1.886(16)
C56A O57A 1.1298
C56A O58A 1.2808
C56A C59 1.5327
F3A C59 1.3561
C56B O57B 1.2971
C56B O58B 1.3238
C56B C59 1.5849
F3B C59 1.3674
C59 F2 1.2871
C59 F1 1.3154
C60 O62 1.1761
C60 O61 1.3401
C60 C62 1.4016
C62 F5 1.3100
C62 F6 1.3118
C62 F4 1.3154
C70A O70 1.433(18)
